data_2241688
loop_
_publ_author_name
'Suchetan, P. A.'
'Suresha, E.'
'Naveen, S.'
'Lokanath, N. K.'

_publ_section_title
;
 Crystal structures of
 3-fluoro-<i>N</i>-[2-(trifluoromethyl)phenyl]benzamide,
 3-bromo-<i>N</i>-[2-(trifluoromethyl)phenyl]benzamide and
 3-iodo-<i>N</i>-[2-(trifluoromethyl)phenyl]benzamide
;
_journal_coeditor_code SU5298
_journal_issue 6
_journal_name_full 'Acta Crystallographica Section E'
_journal_page_first 819
_journal_page_last 823
_journal_paper_doi 10.1107/S2056989016007866
_journal_volume 72
_journal_year 2016
_chemical_formula_iupac 'C14 H9 F3 I N O'
_chemical_formula_moiety 'C14 H9 F3 I N O'
_chemical_formula_sum 'C14 H9 F3 I N O'
_chemical_formula_weight 391.12
_chemical_melting_point 393
_chemical_name_systematic
;
3-Iodo-<i>N</i>-[2-(trifluoromethyl)phenyl]benzamide
;
_space_group_crystal_system monoclinic
_space_group_IT_number 14
_space_group_name_Hall '-P 2yn'
_space_group_name_H-M_alt 'P 1 21/n 1'
_symmetry_space_group_name_Hall '-P 2yn'
_symmetry_space_group_name_H-M 'P 1 21/n 1'
_atom_sites_solution_hydrogens geom
_atom_sites_solution_primary direct
_atom_sites_solution_secondary difmap
_cell_angle_alpha 90.00
_cell_angle_beta 105.848(2)
_cell_angle_gamma 90.00
_cell_formula_units_Z 4
_cell_length_a 13.3358(6)
_cell_length_b 4.7471(2)
_cell_length_c 22.3558(10)
_cell_measurement_reflns_used 131
_cell_measurement_temperature 173(2)
_cell_measurement_theta_max 64.3
_cell_measurement_theta_min 6.2
_cell_volume 1361.47(10)
_computing_cell_refinement
;
APEX2 and SAINT-Plus (Bruker, 2009)
;
_computing_data_collection
;
APEX2 (Bruker, 2009)
;
_computing_data_reduction
;
SAINT-Plus and XPREP (Bruker, 2009)
;
_computing_molecular_graphics
;
Mercury (Macrae <i>et al.</i>,  2008)
;
_computing_publication_material
;
SHELXL97 (Sheldrick, 2008)
;
_computing_structure_refinement
;
SHELXL97 (Sheldrick, 2008)
;
_computing_structure_solution
;
SHELXS97 (Sheldrick, 2008)
;
_diffrn_ambient_temperature 173.15
_diffrn_measured_fraction_theta_full 0.972
_diffrn_measured_fraction_theta_max 0.972
_diffrn_measurement_device_type 'Bruker APEXII CCD'
_diffrn_measurement_method 'phi and \f scans'
_diffrn_radiation_monochromator graphite
_diffrn_radiation_type CuK\a
_diffrn_radiation_wavelength 1.54178
_diffrn_reflns_av_R_equivalents 0.0527
_diffrn_reflns_limit_h_max 14
_diffrn_reflns_limit_h_min -15
_diffrn_reflns_limit_k_max 5
_diffrn_reflns_limit_k_min -5
_diffrn_reflns_limit_l_max 25
_diffrn_reflns_limit_l_min -25
_diffrn_reflns_number 7120
_diffrn_reflns_theta_full 64.25
_diffrn_reflns_theta_max 64.25
_diffrn_reflns_theta_min 6.20
_diffrn_standards_decay_% 1
_diffrn_standards_interval_count 1
_diffrn_standards_interval_time 1
_diffrn_standards_number 1
_exptl_absorpt_coefficient_mu 18.784
_exptl_absorpt_correction_T_max 0.1330
_exptl_absorpt_correction_T_min 0.0806
_exptl_absorpt_correction_type multi-scan
_exptl_absorpt_process_details
;
(SADABS; Bruker, 2009)
;
_exptl_crystal_colour colourless
_exptl_crystal_density_diffrn 1.908
_exptl_crystal_density_method 'not measured'
_exptl_crystal_description Prism
_exptl_crystal_F_000 752
_exptl_crystal_size_max 0.27
_exptl_crystal_size_mid 0.22
_exptl_crystal_size_min 0.18
_refine_diff_density_max 1.838
_refine_diff_density_min -1.407
_refine_ls_extinction_method none
_refine_ls_goodness_of_fit_ref 1.089
_refine_ls_hydrogen_treatment mixed
_refine_ls_matrix_type full
_refine_ls_number_parameters 185
_refine_ls_number_reflns 2223
_refine_ls_number_restraints 1
_refine_ls_restrained_S_all 1.088
_refine_ls_R_factor_all 0.0439
_refine_ls_R_factor_gt 0.0426
_refine_ls_shift/su_max 0.000
_refine_ls_shift/su_mean 0.000
_refine_ls_structure_factor_coef Fsqd
_refine_ls_weighting_details 'calc w=1/[\s^2^(Fo^2^)+(0.0788P)^2^+0.0000P] where P=(Fo^2^+2Fc^2^)/3'
_refine_ls_weighting_scheme calc
_refine_ls_wR_factor_gt 0.1074
_refine_ls_wR_factor_ref 0.1087
_reflns_number_gt 2124
_reflns_number_total 2223
_reflns_threshold_expression >2\s(I)
_cod_data_source_file su5298sup1.cif
_cod_data_source_block III
_cod_database_code 2241688

loop_
_space_group_symop_id
_space_group_symop_operation_xyz
1 'x, y, z'
2 '-x+1/2, y+1/2, -z+1/2'
3 '-x, -y, -z'
4 'x-1/2, -y-1/2, z-1/2'

loop_
_atom_site_type_symbol
_atom_site_label
_atom_site_fract_x
_atom_site_fract_y
_atom_site_fract_z
_atom_site_U_iso_or_equiv
_atom_site_adp_type
_atom_site_calc_flag
_atom_site_occupancy
C C12 1.1208(4) 0.7461(9) 0.2483(2) 0.0187(10) Uani d 1
H H12 1.1593 0.8842 0.2760 0.022 Uiso calc 1
H H1 1.167(4) 0.751(7) 0.081(2) 0.017(13) Uiso d 1
I I1 0.85495(2) 0.21117(7) 0.240621(11) 0.02136(18) Uani d 1
F F1 1.32578(18) 0.9967(6) 0.09091(11) 0.0280(6) Uani d 1
F F3 1.4613(2) 0.8794(9) 0.06351(14) 0.0448(8) Uani d 1
C C13 1.1487(4) 0.6826(9) 0.19429(19) 0.0196(9) Uani d 1
H H13 1.2047 0.7794 0.1847 0.024 Uiso calc 1
O O1 1.1058(2) 0.1341(7) 0.07951(13) 0.0225(7) Uani d 1
C C3 1.3480(3) 0.5671(12) -0.03282(19) 0.0270(11) Uani d 1
H H3 1.4136 0.6425 -0.0335 0.032 Uiso calc 1
F F2 1.4039(2) 0.6087(7) 0.12348(11) 0.0360(6) Uani d 1
C C9 1.0116(3) 0.3381(9) 0.16847(18) 0.0177(8) Uani d 1
H H9 0.9745 0.1950 0.1417 0.021 Uiso calc 1
C C8 1.0943(3) 0.4774(9) 0.15463(16) 0.0147(8) Uani d 1
C C14 1.3742(4) 0.7780(9) 0.0729(2) 0.0202(10) Uani d 1
N N1 1.1697(2) 0.5723(8) 0.06981(14) 0.0165(7) Uani d 1
C C11 1.0390(3) 0.6134(10) 0.26236(17) 0.0204(9) Uani d 1
H H11 1.0203 0.6594 0.2992 0.025 Uiso calc 1
C C6 1.1542(3) 0.3508(10) -0.03154(19) 0.0216(9) Uani d 1
H H6 1.0877 0.2776 -0.0320 0.026 Uiso calc 1
C C7 1.1231(3) 0.3789(10) 0.09730(18) 0.0165(9) Uani d 1
C C10 0.9841(3) 0.4115(9) 0.22197(17) 0.0167(8) Uani d 1
C C1 1.2104(3) 0.5142(9) 0.01811(16) 0.0154(8) Uani d 1
C C5 1.1976(5) 0.2967(10) -0.0806(2) 0.0277(11) Uani d 1
H H5 1.1602 0.1826 -0.1143 0.033 Uiso calc 1
C C2 1.3078(3) 0.6222(10) 0.01769(17) 0.0184(8) Uani d 1
C C4 1.2923(4) 0.4035(12) -0.08166(18) 0.0302(11) Uani d 1
H H4 1.3197 0.3651 -0.1158 0.036 Uiso calc 1

loop_
_atom_site_aniso_label
_atom_site_aniso_U_11
_atom_site_aniso_U_22
_atom_site_aniso_U_33
_atom_site_aniso_U_12
_atom_site_aniso_U_13
_atom_site_aniso_U_23
C12 0.016(2) 0.022(3) 0.017(2) 0.0021(16) 0.0033(19) -0.0030(16)
I1 0.0206(2) 0.0284(3) 0.0216(2) 0.00032(9) 0.01687(16) 0.00060(9)
F1 0.0282(13) 0.0237(15) 0.0317(12) -0.0011(11) 0.0074(11) -0.0056(11)
F3 0.0302(15) 0.067(2) 0.0431(16) -0.0210(16) 0.0205(13) -0.0115(17)
C13 0.027(2) 0.018(3) 0.017(2) 0.0013(18) 0.0107(18) 0.0035(16)
O1 0.0341(17) 0.0156(17) 0.0265(15) -0.0004(14) 0.0233(13) -0.0033(13)
C3 0.025(2) 0.044(3) 0.0185(19) 0.008(2) 0.0166(17) 0.006(2)
F2 0.0484(16) 0.0305(17) 0.0216(12) 0.0002(13) -0.0034(11) 0.0045(12)
C9 0.019(2) 0.019(2) 0.0179(19) 0.0030(17) 0.0096(16) 0.0005(16)
C8 0.0173(17) 0.016(2) 0.0145(16) 0.0041(16) 0.0104(14) 0.0004(15)
C14 0.020(3) 0.026(3) 0.017(2) -0.0005(17) 0.0094(19) 0.0018(16)
N1 0.0217(16) 0.017(2) 0.0167(15) -0.0002(14) 0.0150(13) -0.0016(14)
C11 0.022(2) 0.028(3) 0.0143(18) 0.0093(19) 0.0097(16) -0.0019(18)
C6 0.024(2) 0.024(3) 0.0190(19) 0.0005(19) 0.0092(17) -0.0009(18)
C7 0.0177(19) 0.017(2) 0.0181(19) 0.0047(18) 0.0108(15) 0.0015(18)
C10 0.0164(17) 0.020(2) 0.0187(18) 0.0016(17) 0.0133(15) 0.0041(17)
C1 0.0194(18) 0.017(2) 0.0130(16) 0.0061(16) 0.0099(15) 0.0036(15)
C5 0.040(3) 0.033(3) 0.011(2) 0.004(2) 0.009(2) -0.0045(17)
C2 0.024(2) 0.019(2) 0.0157(18) 0.0059(18) 0.0097(16) 0.0016(17)
C4 0.037(2) 0.044(3) 0.0166(19) 0.010(2) 0.0203(18) 0.002(2)

loop_
_atom_type_symbol
_atom_type_description
_atom_type_scat_dispersion_real
_atom_type_scat_dispersion_imag
_atom_type_scat_source
C C 0.0181 0.0091 'International Tables Vol C Tables 4.2.6.8 and 6.1.1.4'
H H 0.0000 0.0000 'International Tables Vol C Tables 4.2.6.8 and 6.1.1.4'
N N 0.0311 0.0180 'International Tables Vol C Tables 4.2.6.8 and 6.1.1.4'
O O 0.0492 0.0322 'International Tables Vol C Tables 4.2.6.8 and 6.1.1.4'
F F 0.0727 0.0534 'International Tables Vol C Tables 4.2.6.8 and 6.1.1.4'
I I -0.3257 6.8362 'International Tables Vol C Tables 4.2.6.8 and 6.1.1.4'

loop_
_geom_angle_atom_site_label_1
_geom_angle_atom_site_label_2
_geom_angle_atom_site_label_3
_geom_angle
C13 C12 H12 119.4
C11 C12 H12 119.4
C11 C12 C13 121.2(5)
C12 C13 H13 120.3
C8 C13 C12 119.5(4)
C8 C13 H13 120.3
C2 C3 H3 119.9
C4 C3 H3 119.9
C4 C3 C2 120.1(4)
C8 C9 H9 120.5
C10 C9 H9 120.5
C10 C9 C8 119.0(4)
C13 C8 C9 120.1(3)
C13 C8 C7 123.5(4)
C9 C8 C7 116.3(4)
F1 C14 F2 105.2(3)
F1 C14 C2 113.8(4)
F3 C14 F1 106.3(4)
F3 C14 F2 106.2(4)
F3 C14 C2 113.2(4)
F2 C14 C2 111.5(4)
C7 N1 H1 117(3)
C7 N1 C1 124.1(4)
C1 N1 H1 118(3)
C12 C11 H11 120.6
C12 C11 C10 118.9(3)
C10 C11 H11 120.6
C1 C6 H6 120.7
C1 C6 C5 118.7(4)
C5 C6 H6 120.7
O1 C7 C8 119.9(4)
O1 C7 N1 124.4(3)
N1 C7 C8 115.6(4)
C9 C10 I1 118.7(3)
C11 C10 I1 120.0(2)
C11 C10 C9 121.3(4)
C6 C1 N1 120.7(3)
C6 C1 C2 119.8(3)
C2 C1 N1 119.5(3)
C6 C5 H5 119.1
C4 C5 C6 121.9(4)
C4 C5 H5 119.1
C3 C2 C14 119.0(4)
C1 C2 C3 119.8(4)
C1 C2 C14 121.0(3)
C3 C4 H4 120.2
C5 C4 C3 119.7(4)
C5 C4 H4 120.2

loop_
_geom_bond_atom_site_label_1
_geom_bond_atom_site_label_2
_geom_bond_distance
C12 H12 0.9500
C12 C13 1.390(6)
C12 C11 1.368(7)
I1 C10 2.106(4)
F1 C14 1.342(5)
F3 C14 1.326(6)
C13 H13 0.9500
C13 C8 1.382(6)
O1 C7 1.230(6)
C3 H3 0.9500
C3 C2 1.400(5)
C3 C4 1.380(7)
F2 C14 1.356(5)
C9 H9 0.9500
C9 C8 1.391(6)
C9 C10 1.387(5)
C8 C7 1.509(5)
C14 C2 1.502(6)
N1 H1 0.89(3)
N1 C7 1.348(6)
N1 C1 1.431(4)
C11 H11 0.9500
C11 C10 1.382(6)
C6 H6 0.9500
C6 C1 1.393(6)
C6 C5 1.397(6)
C1 C2 1.399(6)
C5 H5 0.9500
C5 C4 1.368(8)
C4 H4 0.9500

loop_
_geom_hbond_atom_site_label_D
_geom_hbond_atom_site_label_H
_geom_hbond_atom_site_label_A
_geom_hbond_site_symmetry_A
_geom_hbond_distance_DH
_geom_hbond_distance_HA
_geom_hbond_distance_DA
_geom_hbond_angle_DHA
N1 H1 O1 1_565 0.89(3) 1.99(4) 2.826(5) 156(5)

loop_
_geom_torsion_atom_site_label_1
_geom_torsion_atom_site_label_2
_geom_torsion_atom_site_label_3
_geom_torsion_atom_site_label_4
_geom_torsion
C12 C13 C8 C9 0.7(6)
C12 C13 C8 C7 -175.6(4)
C12 C11 C10 I1 -178.2(3)
C12 C11 C10 C9 1.2(6)
F1 C14 C2 C3 129.8(4)
F1 C14 C2 C1 -55.0(5)
F3 C14 C2 C3 8.3(6)
F3 C14 C2 C1 -176.5(4)
C13 C12 C11 C10 0.5(7)
C13 C8 C7 O1 148.7(4)
C13 C8 C7 N1 -29.7(6)
F2 C14 C2 C3 -111.3(5)
F2 C14 C2 C1 63.9(5)
C9 C8 C7 O1 -27.7(5)
C9 C8 C7 N1 153.9(4)
C8 C9 C10 I1 177.5(3)
C8 C9 C10 C11 -1.9(6)
N1 C1 C2 C3 -179.8(4)
N1 C1 C2 C14 5.1(6)
C11 C12 C13 C8 -1.4(7)
C6 C1 C2 C3 0.4(6)
C6 C1 C2 C14 -174.7(4)
C6 C5 C4 C3 0.7(8)
C7 N1 C1 C6 43.4(6)
C7 N1 C1 C2 -136.4(4)
C10 C9 C8 C13 0.9(6)
C10 C9 C8 C7 177.4(4)
C1 N1 C7 O1 -3.5(6)
C1 N1 C7 C8 174.8(3)
C1 C6 C5 C4 -1.1(7)
C5 C6 C1 N1 -179.2(4)
C5 C6 C1 C2 0.6(6)
C2 C3 C4 C5 0.4(8)
C4 C3 C2 C14 174.4(4)
C4 C3 C2 C1 -0.9(7)

_cod_database_fobs_code 2241688
